data_7209904
loop_
_publ_author_name
'Zhang, Zhu-Yan'
'Deng, Zhao-Peng'
'Huo, Li-Hua'
'Zhao, Hui'
'Gao, Shan'

_publ_section_title
;
 Inorganic anion induced supramolecular architectures of flexible
 unsymmetrical bis(pyridyl) ionic salts mediated by various non-covalent
 interactions
;
_journal_issue 26
_journal_name_full CrystEngComm
_journal_page_first 5261
_journal_paper_doi 10.1039/c3ce40227d
_journal_volume 15
_journal_year 2013
_chemical_formula_moiety 'C11 H12 N3, C11 H13 N3, 3(F6 P)'
_chemical_formula_sum 'C22 H25 F18 N6 P3'
_chemical_formula_weight 808.39
_chemical_name_systematic
;
?
;
_space_group_IT_number 7
_symmetry_cell_setting monoclinic
_symmetry_space_group_name_Hall 'P -2yc'
_symmetry_space_group_name_H-M 'P 1 c 1'
_atom_sites_solution_hydrogens geom
_atom_sites_solution_primary direct
_atom_sites_solution_secondary difmap
_audit_creation_method SHELXL-97
_cell_angle_alpha 90.00
_cell_angle_beta 98.581(4)
_cell_angle_gamma 90.00
_cell_formula_units_Z 2
_cell_length_a 6.3859(2)
_cell_length_b 13.0144(5)
_cell_length_c 18.0253(7)
_cell_measurement_reflns_used 8042
_cell_measurement_temperature 295(2)
_cell_measurement_theta_max 27.43
_cell_measurement_theta_min 3.23
_cell_volume 1481.29(9)
_computing_cell_refinement RAPID-AUTO
_computing_data_collection 'RAPID-AUTO (Rigaku Corporation, 1998)'
_computing_data_reduction 'CrystalStructure (Rigaku/MSC and Rigaku Corporation, 2002)'
_computing_molecular_graphics SHELXL-97
_computing_structure_refinement 'ORTEP-II (Johnson, 1976)'
_computing_structure_solution 'SHELXS-97 (Sheldrick, 1997)'
_diffrn_ambient_temperature 295(2)
_diffrn_detector_area_resol_mean 10.000
_diffrn_measured_fraction_theta_full 0.996
_diffrn_measured_fraction_theta_max 0.996
_diffrn_measurement_device_type 'Rigaku RAXIS-RAPID'
_diffrn_measurement_method \w
_diffrn_radiation_monochromator graphite
_diffrn_radiation_source 'fine-focus sealed tube'
_diffrn_radiation_type MoK\a
_diffrn_radiation_wavelength 0.71073
_diffrn_reflns_av_R_equivalents 0.0183
_diffrn_reflns_av_sigmaI/netI 0.0346
_diffrn_reflns_limit_h_max 7
_diffrn_reflns_limit_h_min -8
_diffrn_reflns_limit_k_max 16
_diffrn_reflns_limit_k_min -16
_diffrn_reflns_limit_l_max 22
_diffrn_reflns_limit_l_min -23
_diffrn_reflns_number 9409
_diffrn_reflns_theta_full 27.48
_diffrn_reflns_theta_max 27.48
_diffrn_reflns_theta_min 3.23
_diffrn_standards_decay_% 0
_diffrn_standards_interval_count 0
_diffrn_standards_interval_time 0
_diffrn_standards_number 0
_exptl_absorpt_coefficient_mu 0.343
_exptl_absorpt_correction_T_max 0.9471
_exptl_absorpt_correction_T_min 0.9314
_exptl_absorpt_correction_type multi-scan
_exptl_absorpt_process_details 'ABSCOR (Higashi, 1995)'
_exptl_crystal_colour yellowish
_exptl_crystal_density_diffrn 1.812
_exptl_crystal_density_method 'not measured'
_exptl_crystal_description prism
_exptl_crystal_F_000 812
_exptl_crystal_size_max 0.21
_exptl_crystal_size_mid 0.19
_exptl_crystal_size_min 0.16
_refine_diff_density_max 0.689
_refine_diff_density_min -0.474
_refine_diff_density_rms 0.067
_refine_ls_abs_structure_details 'Flack H D (1983), Acta Cryst. A39, 876-881'
_refine_ls_abs_structure_Flack -10(10)
_refine_ls_extinction_method none
_refine_ls_goodness_of_fit_ref 1.006
_refine_ls_hydrogen_treatment constr
_refine_ls_matrix_type full
_refine_ls_number_parameters 436
_refine_ls_number_reflns 6752
_refine_ls_number_restraints 147
_refine_ls_restrained_S_all 1.080
_refine_ls_R_factor_all 0.0740
_refine_ls_R_factor_gt 0.0508
_refine_ls_shift/su_max 0.001
_refine_ls_shift/su_mean 0.000
_refine_ls_structure_factor_coef Fsqd
_refine_ls_weighting_details 'calc w=1/[\s^2^(Fo^2^)+(0.0870P)^2^+0.6699P] where P=(Fo^2^+2Fc^2^)/3'
_refine_ls_weighting_scheme calc
_refine_ls_wR_factor_gt 0.1329
_refine_ls_wR_factor_ref 0.1538
_reflns_number_gt 4351
_reflns_number_total 6752
_reflns_threshold_expression >2sigma(I)
_cod_data_source_file c3ce40227d.txt
_cod_data_source_block complex12
_cod_original_sg_symbol_H-M 'P c'
_cod_database_code 7209904

loop_
_symmetry_equiv_pos_as_xyz
'x, y, z'
'x, -y, z+1/2'

loop_
_atom_site_label
_atom_site_type_symbol
_atom_site_fract_x
_atom_site_fract_y
_atom_site_fract_z
_atom_site_U_iso_or_equiv
_atom_site_adp_type
_atom_site_occupancy
_atom_site_symmetry_multiplicity
_atom_site_calc_flag
_atom_site_refinement_flags
_atom_site_disorder_assembly
_atom_site_disorder_group
P1 P 0.5011(8) 0.2505(3) 0.5002(2) 0.0356(3) Uani 1 1 d . . .
P2 P 0.5454(4) 0.7451(2) 0.67105(14) 0.0357(7) Uani 1 1 d . . .
P3 P 0.4547(4) 0.2449(2) 0.82950(14) 0.0389(8) Uani 1 1 d . . .
F4 F 0.5184(11) 0.3671(5) 0.5421(4) 0.0462(16) Uani 1 1 d U . .
F5 F 0.4844(13) 0.1916(5) 0.5840(3) 0.0551(19) Uani 1 1 d U . .
F2 F 0.4778(10) 0.1371(5) 0.4583(3) 0.0397(14) Uani 1 1 d U . .
F6 F 0.5146(12) 0.3078(6) 0.4178(3) 0.0551(19) Uani 1 1 d U . .
F3 F 0.2347(12) 0.2611(6) 0.4866(4) 0.053(2) Uani 1 1 d U . .
F1 F 0.7673(13) 0.2381(6) 0.5159(4) 0.052(2) Uani 1 1 d U . .
F7 F 0.571(2) 0.7284(9) 0.7585(5) 0.115(4) Uani 1 1 d U . .
F8 F 0.5126(13) 0.8682(5) 0.6735(5) 0.073(2) Uani 1 1 d U . .
F9 F 0.5168(16) 0.7565(7) 0.5844(4) 0.080(3) Uani 1 1 d U . .
F10 F 0.5573(15) 0.6244(6) 0.6530(6) 0.096(3) Uani 1 1 d U . .
F11 F 0.2932(12) 0.7325(6) 0.6675(5) 0.064(2) Uani 1 1 d U . .
F12 F 0.7951(13) 0.7573(6) 0.6762(5) 0.068(2) Uani 1 1 d U . .
F13 F 0.4229(19) 0.2385(8) 0.7419(4) 0.096(3) Uani 1 1 d U . .
F14 F 0.4131(13) 0.1276(5) 0.8286(5) 0.086(2) Uani 1 1 d U . .
F15 F 0.4766(18) 0.2605(8) 0.9175(5) 0.090(3) Uani 1 1 d U . .
F16 F 0.4680(13) 0.3622(6) 0.8160(5) 0.079(2) Uani 1 1 d U . .
F17 F 0.6965(14) 0.2314(6) 0.8316(5) 0.068(2) Uani 1 1 d U . .
F18 F 0.2052(11) 0.2593(5) 0.8262(4) 0.054(2) Uani 1 1 d U . .
N2 N 0.9108(17) 0.5860(7) 0.8490(4) 0.044(2) Uani 1 1 d D . .
H2N H 0.8164 0.6335 0.8467 0.066 Uiso 0.50 1 calc PR A 1
H2N' H 0.7972 0.6252 0.8427 0.066 Uiso 0.50 1 d PR A 2
N3 N 0.9728(16) 0.3522(6) 0.6330(4) 0.040(2) Uani 1 1 d . B .
H3N H 0.9530 0.3069 0.5979 0.059 Uiso 1 1 calc R . .
N4 N 0.2119(12) 0.0208(6) 0.5471(4) 0.041(2) Uani 1 1 d . . .
H4N H 0.3131 0.0649 0.5551 0.062 Uiso 1 1 calc R . .
N5 N 0.0886(17) 0.0856(7) 0.6511(5) 0.044(2) Uani 1 1 d . . .
H5N H 0.1934 0.1278 0.6561 0.066 Uiso 1 1 calc R . .
C12 C 0.1423(16) -0.0695(8) 0.7681(6) 0.038(2) Uani 1 1 d . . .
H12 H 0.2407 -0.0645 0.7351 0.057 Uiso 1 1 calc R . .
C2 C 0.980(3) 0.3893(17) 1.0315(9) 0.037(4) Uani 0.50 1 d PGU B 1
H2A H 1.0011 0.3477 1.0739 0.044 Uiso 0.50 1 calc PR B 1
C1 C 0.802(3) 0.452(2) 1.0182(11) 0.042(3) Uani 0.50 1 d PGU B 1
H1 H 0.7049 0.4527 1.0517 0.050 Uiso 0.50 1 calc PR B 1
N1 N 0.771(3) 0.5145(18) 0.9548(13) 0.036(3) Uani 0.50 1 d PGU B 1
C5 C 0.917(4) 0.5137(18) 0.9048(11) 0.030(3) Uani 0.50 1 d PGDU B 1
C4 C 1.094(4) 0.451(2) 0.9181(11) 0.036(3) Uani 0.50 1 d PGU B 1
H4A H 1.1916 0.4503 0.8846 0.043 Uiso 0.50 1 calc PR B 1
C3 C 1.126(3) 0.3886(18) 0.9814(12) 0.040(3) Uani 0.50 1 d PGU B 1
H3A H 1.2445 0.3465 0.9903 0.048 Uiso 0.50 1 calc PR B 1
C2' C 0.924(3) 0.3858(17) 1.0267(11) 0.037(4) Uani 0.50 1 d PG B 2
H2'A H 0.9145 0.3396 1.0653 0.044 Uiso 0.50 1 calc PR B 2
C1' C 0.767(3) 0.4590(19) 1.0078(12) 0.042(3) Uani 0.50 1 d PG B 2
H1' H 0.6516 0.4617 1.0339 0.050 Uiso 0.50 1 calc PR B 2
N1' N 0.781(4) 0.5282(17) 0.9500(14) 0.036(3) Uani 0.50 1 d PG B 2
C5' C 0.953(4) 0.5241(18) 0.9111(11) 0.030(3) Uani 0.50 1 d PGD B 2
C4' C 1.111(3) 0.451(2) 0.9299(11) 0.036(3) Uani 0.50 1 d PG B 2
H4' H 1.2259 0.4482 0.9039 0.043 Uiso 0.50 1 calc PR B 2
C3' C 1.096(3) 0.3818(17) 0.9877(13) 0.040(3) Uani 0.50 1 d PG B 2
H3' H 1.2016 0.3328 1.0003 0.048 Uiso 0.50 1 calc PR B 2
C6 C 1.1449(19) 0.4102(9) 0.6376(6) 0.044(3) Uani 1 1 d . . .
H6 H 1.2412 0.4003 0.6043 0.053 Uiso 1 1 calc R . .
C7 C 1.1801(18) 0.4844(9) 0.6915(6) 0.043(3) Uani 1 1 d . B .
H7 H 1.3023 0.5243 0.6974 0.051 Uiso 1 1 calc R . .
C8 C 1.0229(16) 0.4979(8) 0.7379(5) 0.0283(19) Uani 1 1 d . . .
C9 C 0.8509(18) 0.4365(8) 0.7319(5) 0.036(2) Uani 1 1 d . B .
H9 H 0.7483 0.4455 0.7629 0.043 Uiso 1 1 calc R . .
C10 C 0.8319(19) 0.3593(7) 0.6778(6) 0.042(3) Uani 1 1 d . . .
H10 H 0.7193 0.3133 0.6737 0.050 Uiso 1 1 calc R B .
C11 C 1.054(2) 0.5873(7) 0.7935(6) 0.039(2) Uani 1 1 d . B .
H11A H 1.1986 0.5858 0.8194 0.047 Uiso 1 1 calc R . .
H11B H 1.0350 0.6513 0.7658 0.047 Uiso 1 1 calc R . .
C13 C 0.1691(19) -0.1417(8) 0.8221(5) 0.043(3) Uani 1 1 d . . .
H13 H 0.2890 -0.1832 0.8275 0.052 Uiso 1 1 calc R . .
N6 N 0.0243(17) -0.1547(7) 0.8686(5) 0.047(2) Uani 1 1 d . . .
H6N H 0.0419 -0.2015 0.9027 0.057 Uiso 1 1 calc R . .
C14 C -0.147(2) -0.0943(10) 0.8614(6) 0.051(3) Uani 1 1 d . . .
H14 H -0.2484 -0.1038 0.8928 0.061 Uiso 1 1 calc R . .
C15 C -0.1740(18) -0.0184(8) 0.8080(6) 0.039(2) Uani 1 1 d . . .
H15 H -0.2942 0.0228 0.8043 0.046 Uiso 1 1 calc R . .
C16 C -0.0318(16) -0.0011(7) 0.7603(6) 0.035(2) Uani 1 1 d . . .
C17 C 0.0672(13) 0.0221(6) 0.5930(4) 0.034(2) Uani 1 1 d . . .
C18 C -0.1005(14) -0.0478(7) 0.5753(5) 0.043(3) Uani 1 1 d . . .
H18 H -0.2100 -0.0502 0.6040 0.051 Uiso 1 1 calc R . .
C19 C -0.1006(16) -0.1114(7) 0.5163(5) 0.047(3) Uani 1 1 d . . .
H19 H -0.2132 -0.1568 0.5048 0.056 Uiso 1 1 calc R . .
C20 C 0.0589(16) -0.1125(7) 0.4718(5) 0.045(3) Uani 1 1 d . . .
H20 H 0.0586 -0.1583 0.4321 0.053 Uiso 1 1 calc R . .
C21 C 0.2121(14) -0.0438(7) 0.4896(5) 0.046(3) Uani 1 1 d . . .
H21 H 0.3223 -0.0407 0.4613 0.055 Uiso 1 1 calc R . .
C22 C -0.052(2) 0.0883(9) 0.7060(6) 0.046(3) Uani 1 1 d . . .
H22A H -0.1960 0.0905 0.6801 0.056 Uiso 1 1 calc R . .
H22B H -0.0264 0.1514 0.7345 0.056 Uiso 1 1 calc R . .

loop_
_atom_site_aniso_label
_atom_site_aniso_U_11
_atom_site_aniso_U_22
_atom_site_aniso_U_33
_atom_site_aniso_U_23
_atom_site_aniso_U_13
_atom_site_aniso_U_12
P1 0.0326(6) 0.0427(7) 0.0333(6) -0.0094(5) 0.0103(5) -0.0117(5)
P2 0.0311(16) 0.0392(15) 0.0383(16) -0.0030(12) 0.0101(17) -0.0025(12)
P3 0.0379(17) 0.0428(17) 0.0381(17) 0.0003(12) 0.0122(18) 0.0026(12)
F4 0.050(3) 0.038(3) 0.054(3) -0.017(3) 0.018(3) -0.008(3)
F5 0.082(5) 0.049(3) 0.037(3) -0.007(3) 0.017(3) -0.030(3)
F2 0.040(3) 0.042(3) 0.037(3) -0.013(3) 0.007(2) -0.014(3)
F6 0.064(4) 0.075(4) 0.027(3) -0.004(3) 0.009(3) -0.018(4)
F3 0.027(3) 0.061(4) 0.070(5) -0.025(3) 0.007(3) -0.005(3)
F1 0.032(4) 0.067(4) 0.057(4) -0.028(3) 0.009(3) -0.011(3)
F7 0.095(7) 0.201(8) 0.052(4) 0.044(5) 0.023(5) 0.018(6)
F8 0.064(4) 0.047(3) 0.114(5) 0.018(3) 0.033(4) 0.005(3)
F9 0.073(5) 0.133(7) 0.036(3) -0.014(4) 0.009(3) -0.005(5)
F10 0.107(6) 0.048(4) 0.154(6) -0.024(4) 0.086(5) -0.020(3)
F11 0.033(4) 0.075(5) 0.088(5) -0.004(4) 0.019(4) -0.011(4)
F12 0.041(4) 0.085(5) 0.081(5) 0.002(4) 0.017(4) -0.006(4)
F13 0.094(6) 0.151(7) 0.047(4) -0.005(4) 0.025(4) 0.006(5)
F14 0.064(4) 0.036(3) 0.162(6) -0.002(4) 0.028(4) 0.003(3)
F15 0.087(6) 0.123(7) 0.059(4) -0.011(4) 0.006(4) 0.020(5)
F16 0.066(4) 0.067(4) 0.110(5) 0.045(4) 0.031(4) 0.005(3)
F17 0.045(4) 0.066(4) 0.094(5) 0.006(4) 0.016(4) 0.005(4)
F18 0.033(4) 0.063(4) 0.068(4) -0.014(3) 0.010(3) -0.003(3)
N2 0.061(6) 0.040(5) 0.031(5) -0.002(4) 0.006(4) 0.023(5)
N3 0.065(6) 0.024(4) 0.025(4) -0.004(3) -0.010(4) -0.003(4)
N4 0.043(5) 0.038(4) 0.045(5) 0.013(4) 0.012(4) -0.013(4)
N5 0.052(6) 0.036(5) 0.044(5) -0.003(4) 0.006(5) -0.008(5)
C12 0.027(5) 0.040(5) 0.046(6) -0.008(5) 0.003(4) 0.007(4)
C2 0.037(7) 0.036(5) 0.037(5) 0.000(4) 0.005(4) 0.001(5)
C1 0.041(6) 0.045(5) 0.041(5) 0.001(4) 0.008(4) 0.000(4)
N1 0.036(4) 0.036(5) 0.036(4) -0.002(3) 0.007(3) -0.001(4)
C5 0.027(6) 0.032(5) 0.033(5) -0.009(4) 0.008(4) 0.000(4)
C4 0.036(5) 0.037(4) 0.034(5) -0.002(4) 0.005(4) 0.007(4)
C3 0.039(5) 0.040(5) 0.042(5) 0.001(4) 0.009(4) 0.003(4)
C2' 0.037(7) 0.036(5) 0.037(5) 0.000(4) 0.005(4) 0.001(5)
C1' 0.041(6) 0.045(5) 0.041(5) 0.001(4) 0.008(4) 0.000(4)
N1' 0.036(4) 0.036(5) 0.036(4) -0.002(3) 0.007(3) -0.001(4)
C5' 0.027(6) 0.032(5) 0.033(5) -0.009(4) 0.008(4) 0.000(4)
C4' 0.036(5) 0.037(4) 0.034(5) -0.002(4) 0.005(4) 0.007(4)
C3' 0.039(5) 0.040(5) 0.042(5) 0.001(4) 0.009(4) 0.003(4)
C6 0.054(7) 0.043(6) 0.041(6) 0.006(5) 0.023(5) -0.003(5)
C7 0.035(5) 0.058(7) 0.035(5) 0.006(5) 0.004(5) -0.005(5)
C8 0.032(5) 0.036(4) 0.016(4) -0.001(4) 0.001(4) 0.005(4)
C9 0.045(6) 0.036(5) 0.029(5) -0.005(4) 0.010(4) -0.004(4)
C10 0.045(6) 0.024(5) 0.053(6) 0.003(5) -0.006(5) 0.003(4)
C11 0.051(6) 0.024(5) 0.043(6) 0.005(4) 0.011(5) -0.004(5)
C13 0.049(6) 0.051(6) 0.027(5) -0.003(5) -0.005(5) 0.024(5)
N6 0.063(6) 0.035(5) 0.043(5) 0.007(4) 0.004(5) -0.009(5)
C14 0.055(7) 0.057(7) 0.039(6) -0.001(5) 0.001(5) -0.024(6)
C15 0.039(5) 0.031(5) 0.048(6) -0.007(4) 0.012(5) 0.008(4)
C16 0.039(6) 0.021(4) 0.043(5) -0.016(4) -0.005(5) 0.008(4)
C17 0.043(5) 0.023(4) 0.031(4) 0.010(4) -0.007(4) -0.002(4)
C18 0.054(5) 0.043(5) 0.033(5) 0.002(4) 0.013(4) -0.017(5)
C19 0.060(6) 0.036(5) 0.040(5) -0.005(4) -0.003(5) -0.020(5)
C20 0.057(6) 0.037(5) 0.040(5) 0.003(4) 0.006(5) 0.006(5)
C21 0.058(6) 0.042(6) 0.040(5) 0.015(4) 0.020(5) 0.003(5)
C22 0.060(7) 0.042(6) 0.034(5) 0.005(5) -0.003(5) 0.009(6)

loop_
_atom_type_symbol
_atom_type_description
_atom_type_scat_dispersion_real
_atom_type_scat_dispersion_imag
_atom_type_scat_source
C C 0.0033 0.0000 'International Tables Vol C Tables 4.2.6.8 and 6.1.1.4'
H H 0.0000 0.0000 'International Tables Vol C Tables 4.2.6.8 and 6.1.1.4'
N N 0.0061 0.0000 'International Tables Vol C Tables 4.2.6.8 and 6.1.1.4'
F F 0.0171 0.0000 'International Tables Vol C Tables 4.2.6.8 and 6.1.1.4'
P P 0.1023 0.0000 'International Tables Vol C Tables 4.2.6.8 and 6.1.1.4'

loop_
_geom_angle_atom_site_label_1
_geom_angle_atom_site_label_2
_geom_angle_atom_site_label_3
_geom_angle
F2 P1 F6 90.3(4)
F2 P1 F3 89.2(4)
F6 P1 F3 91.1(5)
F2 P1 F1 90.7(4)
F6 P1 F1 90.4(5)
F3 P1 F1 178.5(6)
F2 P1 F4 178.5(6)
F6 P1 F4 89.3(4)
F3 P1 F4 89.4(4)
F1 P1 F4 90.8(4)
F2 P1 F5 89.4(4)
F6 P1 F5 179.4(6)
F3 P1 F5 88.3(5)
F1 P1 F5 90.2(5)
F4 P1 F5 90.9(4)
F9 P2 F7 177.4(6)
F9 P2 F12 90.9(5)
F7 P2 F12 90.0(6)
F9 P2 F10 83.8(5)
F7 P2 F10 93.8(6)
F12 P2 F10 91.8(4)
F9 P2 F11 90.2(5)
F7 P2 F11 88.9(6)
F12 P2 F11 178.9(5)
F10 P2 F11 88.2(4)
F9 P2 F8 86.4(5)
F7 P2 F8 95.9(6)
F12 P2 F8 91.8(4)
F10 P2 F8 169.6(6)
F11 P2 F8 88.3(4)
F14 P3 F17 93.3(4)
F14 P3 F16 169.2(5)
F17 P3 F16 92.2(4)
F14 P3 F13 86.6(6)
F17 P3 F13 89.9(6)
F16 P3 F13 84.0(5)
F14 P3 F15 97.2(5)
F17 P3 F15 93.0(5)
F16 P3 F15 91.8(5)
F13 P3 F15 175.1(6)
F14 P3 F18 86.9(4)
F17 P3 F18 179.2(5)
F16 P3 F18 87.5(4)
F13 P3 F18 89.4(5)
F15 P3 F18 87.8(5)
C5' N2 C11 120.0(13)
C5 N2 C11 124.1(14)
C5' N2 H2N 120.8
C5 N2 H2N 117.9
C11 N2 H2N 117.9
C5' N2 H2N' 120.2
C5 N2 H2N' 114.9
C11 N2 H2N' 119.8
C10 N3 C6 124.4(9)
C10 N3 H3N 117.8
C6 N3 H3N 117.8
C17 N4 C21 124.9(6)
C17 N4 H4N 117.5
C21 N4 H4N 117.5
C17 N5 C22 124.1(9)
C17 N5 H5N 118.0
C22 N5 H5N 118.0
C13 C12 C16 121.6(10)
C13 C12 H12 119.2
C16 C12 H12 119.2
C1 C2 C3 120.0
C1 C2 H2A 120.0
C3 C2 H2A 120.0
C2 C1 N1 120.0
C2 C1 H1 120.0
N1 C1 H1 120.0
C5 N1 C1 120.0
N2 C5 N1 121.6(17)
N2 C5 C4 117.5(17)
N1 C5 C4 120.0
C3 C4 C5 120.0
C3 C4 H4A 120.0
C5 C4 H4A 120.0
C4 C3 C2 120.0
C4 C3 H3A 120.0
C2 C3 H3A 120.0
C1' C2' C3' 120.0
C1' C2' H2'A 120.0
C3' C2' H2'A 120.0
C2' C1' N1' 120.0
C2' C1' H1' 120.0
N1' C1' H1' 120.0
C1' N1' C5' 120.0
N2 C5' C4' 130.4(17)
N2 C5' N1' 108.4(16)
C4' C5' N1' 120.0
C5' C4' C3' 120.0
C5' C4' H4' 120.0
C3' C4' H4' 120.0
C4' C3' C2' 120.0
C4' C3' H3' 120.0
C2' C3' H3' 120.0
N3 C6 C7 119.7(10)
N3 C6 H6 120.2
C7 C6 H6 120.2
C6 C7 C8 117.0(10)
C6 C7 H7 121.5
C8 C7 H7 121.5
C9 C8 C7 121.4(9)
C9 C8 C11 121.9(8)
C7 C8 C11 116.7(9)
C8 C9 C10 117.9(9)
C8 C9 H9 121.0
C10 C9 H9 121.0
N3 C10 C9 119.4(10)
N3 C10 H10 120.3
C9 C10 H10 120.3
N2 C11 C8 114.1(9)
N2 C11 H11A 108.7
C8 C11 H11A 108.7
N2 C11 H11B 108.7
C8 C11 H11B 108.7
H11A C11 H11B 107.6
C12 C13 N6 120.8(10)
C12 C13 H13 119.6
N6 C13 H13 119.6
C14 N6 C13 119.5(10)
C14 N6 H6N 120.2
C13 N6 H6N 120.2
N6 C14 C15 120.5(11)
N6 C14 H14 119.7
C15 C14 H14 119.7
C16 C15 C14 122.4(10)
C16 C15 H15 118.8
C14 C15 H15 118.8
C15 C16 C12 115.0(10)
C15 C16 C22 122.5(9)
C12 C16 C22 122.4(9)
N5 C17 N4 120.0(8)
N5 C17 C18 124.7(8)
N4 C17 C18 115.3(6)
C19 C18 C17 119.1(6)
C19 C18 H18 120.4
C17 C18 H18 120.4
C18 C19 C20 123.3(7)
C18 C19 H19 118.3
C20 C19 H19 118.3
C21 C20 C19 115.5(6)
C21 C20 H20 122.3
C19 C20 H20 122.3
C20 C21 N4 121.7(6)
C20 C21 H21 119.1
N4 C21 H21 119.1
N5 C22 C16 115.4(9)
N5 C22 H22A 108.4
C16 C22 H22A 108.4
N5 C22 H22B 108.4
C16 C22 H22B 108.4
H22A C22 H22B 107.5

loop_
_geom_bond_atom_site_label_1
_geom_bond_atom_site_label_2
_geom_bond_distance
P1 F2 1.654(7)
P1 F6 1.676(7)
P1 F3 1.688(7)
P1 F1 1.689(8)
P1 F4 1.692(7)
P1 F5 1.712(7)
P2 F9 1.551(7)
P2 F7 1.575(9)
P2 F12 1.592(9)
P2 F10 1.608(8)
P2 F11 1.611(8)
P2 F8 1.617(7)
P3 F14 1.549(7)
P3 F17 1.549(9)
P3 F16 1.550(8)
P3 F13 1.563(8)
P3 F15 1.585(9)
P3 F18 1.597(8)
N2 C5' 1.373(11)
N2 C5 1.374(11)
N2 C11 1.452(14)
N2 H2N 0.8600
N2 H2N' 0.8800
N3 C10 1.299(15)
N3 C6 1.325(14)
N3 H3N 0.8600
N4 C17 1.329(8)
N4 C21 1.335(9)
N4 H4N 0.8600
N5 C17 1.325(11)
N5 C22 1.431(15)
N5 H5N 0.8600
C12 C13 1.345(15)
C12 C16 1.415(13)
C12 H12 0.9300
C2 C1 1.3900
C2 C3 1.3900
C2 H2A 0.9300
C1 N1 1.3900
C1 H1 0.9300
N1 C5 1.3900
C5 C4 1.3900
C4 C3 1.3900
C4 H4A 0.9300
C3 H3A 0.9300
C2' C1' 1.3900
C2' C3' 1.3900
C2' H2'A 0.9300
C1' N1' 1.3900
C1' H1' 0.9300
N1' C5' 1.3900
C5' C4' 1.3900
C4' C3' 1.3900
C4' H4' 0.9300
C3' H3' 0.9300
C6 C7 1.365(15)
C6 H6 0.9300
C7 C8 1.410(13)
C7 H7 0.9300
C8 C9 1.350(14)
C8 C11 1.529(13)
C9 C10 1.394(14)
C9 H9 0.9300
C10 H10 0.9300
C11 H11A 0.9700
C11 H11B 0.9700
C13 N6 1.348(14)
C13 H13 0.9300
N6 C14 1.337(17)
N6 H6N 0.8600
C14 C15 1.372(15)
C14 H14 0.9300
C15 C16 1.359(13)
C15 H15 0.9300
C16 C22 1.514(14)
C17 C18 1.405(9)
C18 C19 1.348(9)
C18 H18 0.9300
C19 C20 1.387(11)
C19 H19 0.9300
C20 C21 1.329(10)
C20 H20 0.9300
C21 H21 0.9300
C22 H22A 0.9700
C22 H22B 0.9700

loop_
_geom_hbond_atom_site_label_D
_geom_hbond_atom_site_label_H
_geom_hbond_atom_site_label_A
_geom_hbond_distance_DH
_geom_hbond_distance_HA
_geom_hbond_distance_DA
_geom_hbond_angle_DHA
_geom_hbond_site_symmetry_A
N2 H2N' F7 0.88 2.35 3.121(14) 145.8 .
N2 H2N F6 0.86 2.58 3.285(11) 139.3 2_565
N3 H3N F1 0.86 1.97 2.748(11) 150.5 .
N4 H4N F5 0.86 2.00 2.840(9) 163.7 .
N4 H4N F2 0.86 2.36 2.923(9) 123.2 .
N5 H5N F13 0.86 2.44 3.187(15) 146.0 .
N5 H5N F5 0.86 2.56 3.265(12) 140.0 .
N6 H6N F3 0.86 1.96 2.719(13) 146.1 2

loop_
_geom_torsion_atom_site_label_1
_geom_torsion_atom_site_label_2
_geom_torsion_atom_site_label_3
_geom_torsion_atom_site_label_4
_geom_torsion
C3 C2 C1 N1 0.0
C2 C1 N1 C5 0.0
C5' N2 C5 N1 109(12)
C11 N2 C5 N1 -177.9(14)
C5' N2 C5 C4 -60(11)
C11 N2 C5 C4 13(2)
C1 N1 C5 N2 -169(2)
C1 N1 C5 C4 0.0
N2 C5 C4 C3 169(2)
N1 C5 C4 C3 0.0
C5 C4 C3 C2 0.0
C1 C2 C3 C4 0.0
C3' C2' C1' N1' 0.0
C2' C1' N1' C5' 0.0
C5 N2 C5' C4' 108(12)
C11 N2 C5' C4' -6(3)
C5 N2 C5' N1' -59(11)
C11 N2 C5' N1' -173.2(12)
C1' N1' C5' N2 169(2)
C1' N1' C5' C4' 0.0
N2 C5' C4' C3' -166(3)
N1' C5' C4' C3' 0.0
C5' C4' C3' C2' 0.0
C1' C2' C3' C4' 0.0
C10 N3 C6 C7 -1.3(17)
N3 C6 C7 C8 -2.6(16)
C6 C7 C8 C9 3.4(15)
C6 C7 C8 C11 -174.8(10)
C7 C8 C9 C10 -0.5(15)
C11 C8 C9 C10 177.7(9)
C6 N3 C10 C9 4.4(16)
C8 C9 C10 N3 -3.4(15)
C5' N2 C11 C8 80.9(18)
C5 N2 C11 C8 68.0(19)
C9 C8 C11 N2 12.8(14)
C7 C8 C11 N2 -169.0(9)
C16 C12 C13 N6 3.4(17)
C12 C13 N6 C14 -0.7(16)
C13 N6 C14 C15 -1.1(17)
N6 C14 C15 C16 0.3(17)
C14 C15 C16 C12 2.1(15)
C14 C15 C16 C22 -174.6(10)
C13 C12 C16 C15 -3.9(15)
C13 C12 C16 C22 172.8(10)
C22 N5 C17 N4 -176.1(8)
C22 N5 C17 C18 3.0(14)
C21 N4 C17 N5 176.1(9)
C21 N4 C17 C18 -3.1(9)
N5 C17 C18 C19 -177.4(9)
N4 C17 C18 C19 1.7(9)
C17 C18 C19 C20 0.7(11)
C18 C19 C20 C21 -1.9(11)
C19 C20 C21 N4 0.7(10)
C17 N4 C21 C20 1.9(10)
C17 N5 C22 C16 73.0(13)
C15 C16 C22 N5 -169.6(10)
C12 C16 C22 N5 14.0(15)
